data_4073314
loop_
_publ_author_name
'Gurubasavaraj, Prabhuodeyara M.'
'Roesky, Herbert W.'
'Sharma, Prabhuodeyara M. Veeresha'
'Oswald, Rainer B.'
'Dolle, Volker'
'Herbst-Irmer, Regine'
'Pal, Aritra'

_publ_section_title
;
 Oxygen Effect in Heterobimetallic Catalysis:&#x00A0; The
 Zr&#x2212;O&#x2212;Ti System as an Excellent Example for Olefin
 Polymerization&#x2021;
;
_journal_issue 14
_journal_name_full Organometallics
_journal_page_first 3346
_journal_paper_doi 10.1021/om070235k
_journal_volume 26
_journal_year 2007
_chemical_formula_sum 'C33 H54 O Ti Zr'
_chemical_formula_weight 605.88
_chemical_name_systematic
; 
 ? 
;
_space_group_IT_number 7
_symmetry_cell_setting monoclinic
_symmetry_space_group_name_Hall 'P -2yc'
_symmetry_space_group_name_H-M 'P 1 c 1'
_atom_sites_solution_hydrogens geom
_atom_sites_solution_primary direct
_atom_sites_solution_secondary difmap
_audit_creation_method SHELXL-97
_cell_angle_alpha 90.00
_cell_angle_beta 94.41(2)
_cell_angle_gamma 90.00
_cell_formula_units_Z 4
_cell_length_a 8.601(2)
_cell_length_b 15.399(2)
_cell_length_c 23.084(3)
_cell_measurement_reflns_used 9029
_cell_measurement_temperature 100(2)
_cell_measurement_theta_max 59.237
_cell_measurement_theta_min 3.453
_cell_volume 3048.4(9)
_computing_cell_refinement 'Siemens SAINT (V. 7.01A, Siemens 2003)'
_computing_data_collection 'Proteum (Version 1.40, Bruker 2002)'
_computing_data_reduction 'Siemens SAINT (V. &.01A, Siemens 2003)'
_computing_molecular_graphics 'Bruker AXS SHELXTL (V. 6.12)'
_computing_publication_material 'SHELXL-97 (Sheldrick, 1997)'
_computing_structure_refinement 'SHELXL-97 (Sheldrick, 1997)'
_computing_structure_solution 'SHELXS-97 (Sheldrick, 1990)'
_diffrn_ambient_temperature 100(2)
_diffrn_detector_area_resol_mean 5.602
_diffrn_measured_fraction_theta_full 0.984
_diffrn_measured_fraction_theta_max 0.984
_diffrn_measurement_device_type 'Bruker three circle diffractometer'
_diffrn_measurement_method 'phi and omega scan'
_diffrn_radiation_monochromator 'mirror system'
_diffrn_radiation_source 'rotating anode'
_diffrn_radiation_type CuK\a
_diffrn_radiation_wavelength 1.54178
_diffrn_reflns_av_R_equivalents 0.072
_diffrn_reflns_av_sigmaI/netI 0.0353
_diffrn_reflns_limit_h_max 9
_diffrn_reflns_limit_h_min -9
_diffrn_reflns_limit_k_max 17
_diffrn_reflns_limit_k_min -16
_diffrn_reflns_limit_l_max 25
_diffrn_reflns_limit_l_min -25
_diffrn_reflns_number 52720
_diffrn_reflns_theta_full 59.42
_diffrn_reflns_theta_max 59.42
_diffrn_reflns_theta_min 2.87
_diffrn_standards_decay_% 0
_diffrn_standards_interval_count 0
_diffrn_standards_interval_time 0
_diffrn_standards_number 0
_exptl_absorpt_coefficient_mu 5.184
_exptl_absorpt_correction_type multi-scan
_exptl_crystal_density_diffrn 1.320
_exptl_crystal_density_method 'not measured'
_exptl_crystal_F_000 1288
_refine_diff_density_max 0.551
_refine_diff_density_min -0.799
_refine_diff_density_rms 0.080
_refine_ls_abs_structure_details 'Flack H D (1983), Acta Cryst. A39, 876-881'
_refine_ls_abs_structure_Flack 0.046(9)
_refine_ls_extinction_method none
_refine_ls_goodness_of_fit_ref 1.017
_refine_ls_hydrogen_treatment mixed
_refine_ls_matrix_type full
_refine_ls_number_parameters 686
_refine_ls_number_reflns 11233
_refine_ls_number_restraints 2177
_refine_ls_restrained_S_all 0.948
_refine_ls_R_factor_all 0.0580
_refine_ls_R_factor_gt 0.0496
_refine_ls_shift/su_max 0.001
_refine_ls_shift/su_mean 0.000
_refine_ls_structure_factor_coef Fsqd
_refine_ls_weighting_details 'calc w=1/[\s^2^(Fo^2^)+(0.0981P)^2^+0.0000P] where P=(Fo^2^+2Fc^2^)/3'
_refine_ls_weighting_scheme calc
_refine_ls_wR_factor_gt 0.1325
_refine_ls_wR_factor_ref 0.1377
_reflns_number_gt 9539
_reflns_number_total 11233
_reflns_threshold_expression >2sigma(I)
_cod_data_source_file om070235k-file001.cif
_cod_data_source_block compound2
_cod_original_cell_volume 3048.3(9)
_cod_original_sg_symbol_H-M Pc
_cod_database_code 4073314

loop_
_symmetry_equiv_pos_as_xyz
'x, y, z'
'x, -y, z+1/2'

loop_
_atom_site_label
_atom_site_type_symbol
_atom_site_fract_x
_atom_site_fract_y
_atom_site_fract_z
_atom_site_U_iso_or_equiv
_atom_site_adp_type
_atom_site_occupancy
_atom_site_symmetry_multiplicity
_atom_site_calc_flag
_atom_site_refinement_flags
Zr1 Zr 0.75044(4) 0.01157(4) 0.257025(17) 0.0258(2) Uani 1 1 d .
Ti1 Ti 0.96393(12) 0.01099(8) 0.40513(4) 0.0268(3) Uani 1 1 d .
O1 O 0.8240(5) 0.0051(2) 0.34222(17) 0.0281(9) Uani 1 1 d .
C101 C 0.5458(6) 0.1288(3) 0.2662(2) 0.0299(14) Uani 1 1 d D
C102 C 0.6883(6) 0.1675(4) 0.2877(2) 0.0293(14) Uani 1 1 d D
C103 C 0.7821(6) 0.1783(4) 0.2408(2) 0.0300(15) Uani 1 1 d D
C104 C 0.7003(6) 0.1465(3) 0.1894(2) 0.0302(13) Uani 1 1 d D
C105 C 0.5503(6) 0.1183(3) 0.2048(2) 0.0307(14) Uani 1 1 d D
C106 C 0.4090(6) 0.1149(4) 0.3018(2) 0.0368(14) Uani 1 1 d D
H10A H 0.4229 0.0605 0.3236 0.055 Uiso 1 1 calc R
H10B H 0.3131 0.1118 0.2761 0.055 Uiso 1 1 calc R
H10C H 0.4018 0.1634 0.3290 0.055 Uiso 1 1 calc R
C107 C 0.7227(7) 0.1989(4) 0.3485(2) 0.0335(14) Uani 1 1 d D
H10D H 0.6403 0.2389 0.3586 0.050 Uiso 1 1 calc R
H10E H 0.8231 0.2293 0.3516 0.050 Uiso 1 1 calc R
H10F H 0.7272 0.1493 0.3751 0.050 Uiso 1 1 calc R
C108 C 0.9337(6) 0.2270(4) 0.2415(3) 0.0415(16) Uani 1 1 d D
H10G H 0.9855 0.2259 0.2808 0.062 Uiso 1 1 calc R
H10H H 0.9133 0.2873 0.2297 0.062 Uiso 1 1 calc R
H10I H 1.0012 0.1996 0.2145 0.062 Uiso 1 1 calc R
C109 C 0.7510(7) 0.1544(4) 0.1292(2) 0.0419(15) Uani 1 1 d D
H10J H 0.7654 0.2158 0.1199 0.063 Uiso 1 1 calc R
H10K H 0.6712 0.1292 0.1016 0.063 Uiso 1 1 calc R
H10L H 0.8496 0.1233 0.1266 0.063 Uiso 1 1 calc R
C110 C 0.4093(6) 0.1045(4) 0.1631(3) 0.0367(15) Uani 1 1 d D
H11A H 0.4412 0.0778 0.1273 0.055 Uiso 1 1 calc R
H11B H 0.3593 0.1605 0.1538 0.055 Uiso 1 1 calc R
H11C H 0.3354 0.0662 0.1809 0.055 Uiso 1 1 calc R
C111 C 0.6291(6) -0.1344(3) 0.2770(2) 0.0270(13) Uani 1 1 d D
C112 C 0.5385(5) -0.1016(3) 0.2275(2) 0.0302(13) Uani 1 1 d D
C113 C 0.6365(6) -0.0984(4) 0.1804(2) 0.0296(14) Uani 1 1 d D
C114 C 0.7853(6) -0.1322(4) 0.2008(2) 0.0316(14) Uani 1 1 d D
C115 C 0.7799(6) -0.1539(3) 0.2599(2) 0.0301(14) Uani 1 1 d D
C116 C 0.5707(7) -0.1495(4) 0.3355(2) 0.0364(15) Uani 1 1 d D
H11D H 0.6383 -0.1192 0.3651 0.055 Uiso 1 1 calc R
H11E H 0.5714 -0.2118 0.3438 0.055 Uiso 1 1 calc R
H11F H 0.4640 -0.1272 0.3358 0.055 Uiso 1 1 calc R
C117 C 0.3658(6) -0.0896(4) 0.2238(3) 0.0375(15) Uani 1 1 d D
H11G H 0.3400 -0.0385 0.2464 0.056 Uiso 1 1 calc R
H11H H 0.3167 -0.1411 0.2393 0.056 Uiso 1 1 calc R
H11I H 0.3272 -0.0813 0.1831 0.056 Uiso 1 1 calc R
C118 C 0.5886(7) -0.0836(4) 0.1174(2) 0.0414(16) Uani 1 1 d D
H11J H 0.5985 -0.1380 0.0960 0.062 Uiso 1 1 calc R
H11K H 0.6561 -0.0394 0.1020 0.062 Uiso 1 1 calc R
H11L H 0.4801 -0.0639 0.1132 0.062 Uiso 1 1 calc R
C119 C 0.9117(7) -0.1551(4) 0.1631(3) 0.0406(17) Uani 1 1 d D
H11M H 0.9281 -0.1068 0.1366 0.061 Uiso 1 1 calc R
H11N H 0.8820 -0.2072 0.1405 0.061 Uiso 1 1 calc R
H11O H 1.0082 -0.1663 0.1873 0.061 Uiso 1 1 calc R
C120 C 0.9070(6) -0.1958(4) 0.2976(3) 0.0370(15) Uani 1 1 d D
H12A H 0.9253 -0.2545 0.2833 0.055 Uiso 1 1 calc R
H12B H 0.8764 -0.1988 0.3376 0.055 Uiso 1 1 calc R
H12C H 1.0027 -0.1614 0.2967 0.055 Uiso 1 1 calc R
C121 C 0.8788(6) 0.0781(3) 0.4928(2) 0.0308(13) Uani 1 1 d D
C122 C 1.0290(6) 0.0406(3) 0.5080(2) 0.0322(13) Uani 1 1 d D
C123 C 1.0175(6) -0.0506(3) 0.5016(2) 0.0299(13) Uani 1 1 d D
C124 C 0.8618(6) -0.0712(3) 0.4813(2) 0.0302(13) Uani 1 1 d D
C125 C 0.7761(6) 0.0083(3) 0.4763(2) 0.0286(13) Uani 1 1 d D
C126 C 0.8417(7) 0.1722(3) 0.4979(3) 0.0339(14) Uani 1 1 d D
H12D H 0.9311 0.2068 0.4877 0.051 Uiso 1 1 calc R
H12E H 0.8191 0.1852 0.5380 0.051 Uiso 1 1 calc R
H12F H 0.7505 0.1864 0.4716 0.051 Uiso 1 1 calc R
C127 C 1.1717(7) 0.0890(4) 0.5324(3) 0.0387(15) Uani 1 1 d D
H12G H 1.1805 0.0840 0.5748 0.058 Uiso 1 1 calc R
H12H H 1.1626 0.1503 0.5213 0.058 Uiso 1 1 calc R
H12I H 1.2646 0.0640 0.5168 0.058 Uiso 1 1 calc R
C128 C 1.1413(7) -0.1156(4) 0.5201(3) 0.0449(17) Uani 1 1 d D
H12J H 1.1232 -0.1693 0.4978 0.067 Uiso 1 1 calc R
H12K H 1.1377 -0.1280 0.5616 0.067 Uiso 1 1 calc R
H12L H 1.2439 -0.0921 0.5130 0.067 Uiso 1 1 calc R
C129 C 0.8002(8) -0.1612(4) 0.4738(3) 0.0416(16) Uani 1 1 d D
H12M H 0.8216 -0.1936 0.5101 0.062 Uiso 1 1 calc R
H12N H 0.8512 -0.1902 0.4426 0.062 Uiso 1 1 calc R
H12O H 0.6875 -0.1591 0.4639 0.062 Uiso 1 1 calc R
C130 C 0.6048(6) 0.0169(4) 0.4597(3) 0.0388(15) Uani 1 1 d D
H13A H 0.5487 -0.0304 0.4773 0.058 Uiso 1 1 calc R
H13B H 0.5861 0.0141 0.4173 0.058 Uiso 1 1 calc R
H13C H 0.5677 0.0728 0.4736 0.058 Uiso 1 1 calc R
C131 C 0.9967(7) 0.0197(4) 0.2256(3) 0.0356(14) Uani 1 1 d .
H13D H 0.9896 0.0269 0.1833 0.053 Uiso 1 1 calc R
H13E H 1.0539 -0.0337 0.2361 0.053 Uiso 1 1 calc R
H13F H 1.0517 0.0696 0.2439 0.053 Uiso 1 1 calc R
C132 C 1.1513(7) -0.0718(4) 0.3872(3) 0.0410(15) Uani 1 1 d .
H13G H 1.1767 -0.0633 0.3469 0.061 Uiso 1 1 calc R
H13H H 1.1210 -0.1324 0.3927 0.061 Uiso 1 1 calc R
H13I H 1.2427 -0.0580 0.4136 0.061 Uiso 1 1 calc R
C133 C 1.0943(7) 0.1259(4) 0.3933(3) 0.0365(15) Uani 1 1 d .
H13J H 1.1005 0.1365 0.3517 0.055 Uiso 1 1 calc R
H13K H 1.1998 0.1190 0.4121 0.055 Uiso 1 1 calc R
H13L H 1.0430 0.1752 0.4107 0.055 Uiso 1 1 calc R
Zr2 Zr 0.25983(4) -0.49532(5) 0.01689(2) 0.0261(2) Uani 1 1 d .
Ti2 Ti 0.47180(12) -0.48475(7) 0.16490(4) 0.0261(3) Uani 1 1 d .
O2 O 0.3323(5) -0.4952(2) 0.10267(18) 0.0302(10) Uani 1 1 d .
C201 C 0.2913(6) -0.3302(4) -0.0055(2) 0.0281(14) Uani 1 1 d D
C202 C 0.2045(6) -0.3667(4) -0.0547(2) 0.0320(14) Uani 1 1 d D
C203 C 0.0577(6) -0.3930(3) -0.0360(2) 0.0279(13) Uani 1 1 d D
C204 C 0.0565(6) -0.3774(3) 0.0242(2) 0.0291(14) Uani 1 1 d D
C205 C 0.2012(6) -0.3361(4) 0.0430(2) 0.0294(14) Uani 1 1 d D
C206 C 0.4427(6) -0.2821(4) -0.0088(3) 0.0404(15) Uani 1 1 d D
H20A H 0.5001 -0.2820 0.0296 0.061 Uiso 1 1 calc R
H20B H 0.4211 -0.2221 -0.0212 0.061 Uiso 1 1 calc R
H20C H 0.5055 -0.3107 -0.0369 0.061 Uiso 1 1 calc R
C207 C 0.2511(7) -0.3637(4) -0.1156(2) 0.0403(16) Uani 1 1 d D
H20D H 0.2671 -0.3032 -0.1269 0.060 Uiso 1 1 calc R
H20E H 0.1687 -0.3896 -0.1418 0.060 Uiso 1 1 calc R
H20F H 0.3482 -0.3963 -0.1182 0.060 Uiso 1 1 calc R
C208 C -0.0846(6) -0.4095(3) -0.0761(3) 0.0383(15) Uani 1 1 d D
H20G H -0.1373 -0.3544 -0.0857 0.057 Uiso 1 1 calc R
H20H H -0.1556 -0.4481 -0.0571 0.057 Uiso 1 1 calc R
H20I H -0.0539 -0.4369 -0.1119 0.057 Uiso 1 1 calc R
C209 C -0.0764(6) -0.3888(4) 0.0617(2) 0.0327(13) Uani 1 1 d D
H20J H -0.0599 -0.4415 0.0852 0.049 Uiso 1 1 calc R
H20K H -0.1740 -0.3940 0.0372 0.049 Uiso 1 1 calc R
H20L H -0.0822 -0.3384 0.0874 0.049 Uiso 1 1 calc R
C210 C 0.2394(6) -0.2989(3) 0.1020(2) 0.0311(13) Uani 1 1 d D
H21A H 0.3395 -0.2684 0.1029 0.047 Uiso 1 1 calc R
H21B H 0.2463 -0.3459 0.1308 0.047 Uiso 1 1 calc R
H21C H 0.1574 -0.2581 0.1112 0.047 Uiso 1 1 calc R
C211 C 0.1467(6) -0.6439(3) 0.0406(2) 0.0294(14) Uani 1 1 d D
C212 C 0.0500(6) -0.6123(3) -0.0074(2) 0.0293(13) Uani 1 1 d D
C213 C 0.1419(6) -0.6090(4) -0.0567(2) 0.0321(14) Uani 1 1 d D
C214 C 0.2929(6) -0.6408(4) -0.0386(2) 0.0335(14) Uani 1 1 d D
C215 C 0.2968(6) -0.6611(3) 0.0213(2) 0.0303(14) Uani 1 1 d D
C216 C 0.0939(7) -0.6601(4) 0.0995(3) 0.0409(16) Uani 1 1 d D
H21D H 0.1730 -0.6389 0.1289 0.061 Uiso 1 1 calc R
H21E H 0.0786 -0.7226 0.1048 0.061 Uiso 1 1 calc R
H21F H -0.0046 -0.6296 0.1036 0.061 Uiso 1 1 calc R
C217 C -0.1225(6) -0.6013(4) -0.0084(3) 0.0407(16) Uani 1 1 d D
H21G H -0.1660 -0.5943 -0.0486 0.061 Uiso 1 1 calc R
H21H H -0.1464 -0.5497 0.0142 0.061 Uiso 1 1 calc R
H21I H -0.1684 -0.6526 0.0087 0.061 Uiso 1 1 calc R
C218 C 0.0862(7) -0.5978(4) -0.1191(2) 0.0411(16) Uani 1 1 d D
H21J H -0.0256 -0.5846 -0.1222 0.062 Uiso 1 1 calc R
H21K H 0.1045 -0.6515 -0.1404 0.062 Uiso 1 1 calc R
H21L H 0.1432 -0.5499 -0.1358 0.062 Uiso 1 1 calc R
C219 C 0.4155(7) -0.6617(5) -0.0787(3) 0.0452(18) Uani 1 1 d D
H21M H 0.3917 -0.7175 -0.0977 0.068 Uiso 1 1 calc R
H21N H 0.5172 -0.6652 -0.0565 0.068 Uiso 1 1 calc R
H21O H 0.4184 -0.6161 -0.1082 0.068 Uiso 1 1 calc R
C220 C 0.4287(6) -0.7018(4) 0.0571(3) 0.0365(14) Uani 1 1 d D
H22A H 0.5264 -0.6730 0.0491 0.055 Uiso 1 1 calc R
H22B H 0.4348 -0.7636 0.0473 0.055 Uiso 1 1 calc R
H22C H 0.4116 -0.6956 0.0984 0.055 Uiso 1 1 calc R
C221 C 0.2822(6) -0.4937(3) 0.2351(3) 0.0289(14) Uani 1 1 d D
C222 C 0.3708(6) -0.4170(3) 0.2493(2) 0.0287(13) Uani 1 1 d D
C223 C 0.5274(5) -0.4440(3) 0.2668(2) 0.0267(13) Uani 1 1 d D
C224 C 0.5326(6) -0.5361(3) 0.2629(2) 0.0314(13) Uani 1 1 d D
C225 C 0.3811(6) -0.5664(3) 0.2438(2) 0.0267(12) Uani 1 1 d D
C226 C 0.1095(6) -0.4949(4) 0.2179(3) 0.0379(16) Uani 1 1 d D
H22D H 0.0658 -0.5509 0.2287 0.057 Uiso 1 1 calc R
H22E H 0.0920 -0.4868 0.1758 0.057 Uiso 1 1 calc R
H22F H 0.0585 -0.4480 0.2379 0.057 Uiso 1 1 calc R
C227 C 0.3147(7) -0.3251(3) 0.2509(3) 0.0354(15) Uani 1 1 d D
H22G H 0.3874 -0.2872 0.2321 0.053 Uiso 1 1 calc R
H22H H 0.3089 -0.3070 0.2913 0.053 Uiso 1 1 calc R
H22I H 0.2110 -0.3209 0.2302 0.053 Uiso 1 1 calc R
C228 C 0.6580(7) -0.3853(4) 0.2891(3) 0.0368(15) Uani 1 1 d D
H22J H 0.6588 -0.3806 0.3314 0.055 Uiso 1 1 calc R
H22K H 0.6429 -0.3276 0.2716 0.055 Uiso 1 1 calc R
H22L H 0.7576 -0.4094 0.2787 0.055 Uiso 1 1 calc R
C229 C 0.6671(7) -0.5915(4) 0.2849(3) 0.0366(15) Uani 1 1 d D
H22M H 0.6625 -0.6472 0.2643 0.055 Uiso 1 1 calc R
H22N H 0.6619 -0.6018 0.3266 0.055 Uiso 1 1 calc R
H22O H 0.7650 -0.5620 0.2782 0.055 Uiso 1 1 calc R
C230 C 0.3409(7) -0.6604(3) 0.2377(3) 0.0353(15) Uani 1 1 d D
H23A H 0.2304 -0.6664 0.2245 0.053 Uiso 1 1 calc R
H23B H 0.3611 -0.6893 0.2753 0.053 Uiso 1 1 calc R
H23C H 0.4049 -0.6871 0.2092 0.053 Uiso 1 1 calc R
C231 C 0.5060(7) -0.4876(4) -0.0142(3) 0.0327(14) Uani 1 1 d .
H23D H 0.5605 -0.5426 -0.0059 0.049 Uiso 1 1 calc R
H23E H 0.5635 -0.4402 0.0061 0.049 Uiso 1 1 calc R
H23F H 0.4993 -0.4766 -0.0562 0.049 Uiso 1 1 calc R
C232 C 0.6580(7) -0.5701(4) 0.1488(3) 0.0369(15) Uani 1 1 d .
H23G H 0.6760 -0.5687 0.1074 0.055 Uiso 1 1 calc R
H23H H 0.6310 -0.6294 0.1599 0.055 Uiso 1 1 calc R
H23I H 0.7529 -0.5517 0.1718 0.055 Uiso 1 1 calc R
C233 C 0.6037(7) -0.3702(4) 0.1509(3) 0.0343(15) Uani 1 1 d .
H23J H 0.5525 -0.3200 0.1672 0.052 Uiso 1 1 calc R
H23K H 0.6102 -0.3615 0.1091 0.052 Uiso 1 1 calc R
H23L H 0.7090 -0.3765 0.1698 0.052 Uiso 1 1 calc R

loop_
_atom_site_aniso_label
_atom_site_aniso_U_11
_atom_site_aniso_U_22
_atom_site_aniso_U_33
_atom_site_aniso_U_23
_atom_site_aniso_U_13
_atom_site_aniso_U_12
Zr1 0.0218(4) 0.0290(3) 0.0274(6) 0.0005(3) 0.0077(4) 0.0001(3)
Ti1 0.0236(6) 0.0308(7) 0.0267(8) -0.0011(5) 0.0060(5) 0.0003(5)
O1 0.025(2) 0.028(2) 0.032(2) 0.0018(16) 0.0071(17) -0.0016(14)
C101 0.031(3) 0.024(3) 0.037(4) 0.003(3) 0.011(3) 0.008(2)
C102 0.031(3) 0.021(3) 0.038(4) -0.003(3) 0.014(3) 0.002(2)
C103 0.026(3) 0.025(3) 0.040(4) 0.005(3) 0.007(3) -0.001(2)
C104 0.033(3) 0.025(3) 0.032(4) 0.007(2) 0.006(3) 0.004(2)
C105 0.029(3) 0.021(3) 0.042(4) 0.007(2) 0.002(3) 0.006(2)
C106 0.032(3) 0.040(3) 0.040(4) 0.004(3) 0.017(3) 0.002(3)
C107 0.041(3) 0.029(3) 0.031(3) -0.005(3) 0.003(3) 0.003(3)
C108 0.034(3) 0.029(3) 0.061(5) 0.000(3) 0.006(3) -0.008(3)
C109 0.047(4) 0.046(4) 0.035(4) 0.010(3) 0.015(3) 0.011(3)
C110 0.036(3) 0.029(3) 0.046(4) 0.004(3) 0.004(3) -0.003(2)
C111 0.032(3) 0.019(3) 0.031(3) -0.001(2) 0.008(3) -0.011(2)
C112 0.022(3) 0.023(3) 0.046(4) -0.003(3) 0.004(3) -0.002(2)
C113 0.030(3) 0.022(3) 0.037(4) -0.005(2) 0.004(3) -0.003(2)
C114 0.035(3) 0.029(3) 0.032(3) 0.000(3) 0.010(3) 0.005(2)
C115 0.033(4) 0.017(3) 0.041(4) 0.001(3) 0.009(3) -0.007(2)
C116 0.043(4) 0.027(3) 0.042(4) 0.000(3) 0.019(3) -0.007(3)
C117 0.026(3) 0.031(3) 0.055(4) 0.002(3) 0.006(3) -0.002(2)
C118 0.044(4) 0.045(4) 0.036(4) -0.007(3) 0.008(3) 0.001(3)
C119 0.034(4) 0.046(4) 0.042(4) -0.010(3) 0.009(3) -0.003(3)
C120 0.030(3) 0.028(3) 0.053(4) 0.001(3) 0.001(3) 0.008(2)
C121 0.035(3) 0.034(3) 0.024(3) -0.002(2) 0.009(3) 0.001(3)
C122 0.031(3) 0.040(4) 0.027(3) 0.000(3) 0.007(3) -0.002(3)
C123 0.031(3) 0.035(3) 0.024(3) -0.005(2) 0.001(3) 0.002(2)
C124 0.038(3) 0.033(3) 0.021(3) 0.004(2) 0.006(3) -0.002(3)
C125 0.027(3) 0.038(3) 0.023(3) 0.005(2) 0.013(2) 0.000(2)
C126 0.039(4) 0.032(3) 0.032(4) -0.003(3) 0.013(3) 0.005(3)
C127 0.040(4) 0.043(4) 0.032(4) -0.006(3) -0.004(3) -0.002(3)
C128 0.048(4) 0.043(4) 0.043(4) 0.005(3) 0.000(3) 0.013(3)
C129 0.053(4) 0.036(4) 0.038(4) 0.005(3) 0.013(3) -0.010(3)
C130 0.021(3) 0.055(4) 0.042(4) 0.008(3) 0.009(3) -0.003(3)
C131 0.026(3) 0.046(4) 0.035(4) 0.008(3) 0.010(3) -0.004(3)
C132 0.039(4) 0.049(4) 0.036(4) -0.006(3) 0.006(3) -0.001(3)
C133 0.031(3) 0.049(4) 0.031(4) -0.004(3) 0.007(3) -0.011(3)
Zr2 0.0214(4) 0.0299(3) 0.0276(6) 0.0003(3) 0.0068(4) 0.0008(2)
Ti2 0.0229(7) 0.0291(7) 0.0269(8) 0.0011(6) 0.0062(6) -0.0002(5)
O2 0.030(2) 0.029(2) 0.033(2) 0.0004(17) 0.0070(18) 0.0000(15)
C201 0.029(3) 0.018(3) 0.039(4) 0.001(3) 0.010(3) -0.001(2)
C202 0.039(4) 0.032(3) 0.026(3) 0.006(3) 0.005(3) 0.008(3)
C203 0.030(3) 0.026(3) 0.027(3) 0.000(2) 0.003(3) 0.005(2)
C204 0.023(3) 0.024(3) 0.043(4) 0.007(3) 0.015(3) 0.014(2)
C205 0.029(3) 0.024(3) 0.037(4) -0.004(3) 0.015(3) 0.003(2)
C206 0.040(4) 0.032(3) 0.049(4) -0.001(3) 0.007(3) -0.002(3)
C207 0.052(4) 0.041(4) 0.030(4) 0.005(3) 0.015(3) 0.003(3)
C208 0.045(4) 0.022(3) 0.047(4) 0.006(3) -0.005(3) -0.002(3)
C209 0.032(3) 0.030(3) 0.037(4) 0.001(2) 0.008(3) 0.005(2)
C210 0.039(3) 0.023(3) 0.032(3) -0.007(3) 0.005(3) 0.000(2)
C211 0.034(3) 0.018(3) 0.038(4) 0.000(2) 0.011(3) -0.008(2)
C212 0.022(3) 0.027(3) 0.040(4) -0.009(3) 0.009(3) -0.005(2)
C213 0.023(3) 0.034(3) 0.039(4) -0.007(3) 0.001(3) -0.001(2)
C214 0.035(4) 0.032(3) 0.035(4) -0.005(3) 0.013(3) 0.001(3)
C215 0.037(4) 0.021(3) 0.034(4) -0.001(3) 0.012(3) -0.001(2)
C216 0.044(4) 0.035(4) 0.047(4) 0.002(3) 0.022(3) -0.001(3)
C217 0.030(3) 0.034(3) 0.059(4) -0.011(3) 0.006(3) 0.002(2)
C218 0.041(4) 0.041(4) 0.041(4) -0.008(3) 0.002(3) 0.003(3)
C219 0.036(4) 0.053(4) 0.048(4) -0.012(3) 0.016(3) 0.000(3)
C220 0.041(4) 0.031(3) 0.038(4) 0.002(3) 0.001(3) 0.005(3)
C221 0.031(3) 0.032(3) 0.026(3) 0.008(2) 0.013(3) 0.002(2)
C222 0.032(3) 0.029(3) 0.026(3) -0.001(2) 0.011(3) -0.002(2)
C223 0.023(3) 0.030(3) 0.028(3) 0.001(2) 0.005(2) 0.003(2)
C224 0.030(3) 0.039(3) 0.025(3) 0.007(3) 0.002(3) 0.007(3)
C225 0.028(3) 0.029(3) 0.024(3) 0.004(2) 0.006(2) -0.003(2)
C226 0.016(3) 0.059(4) 0.040(4) -0.003(3) 0.006(3) 0.002(2)
C227 0.042(4) 0.030(3) 0.035(4) -0.001(3) 0.009(3) 0.003(3)
C228 0.039(4) 0.040(4) 0.031(3) -0.002(3) 0.000(3) -0.007(3)
C229 0.035(4) 0.039(4) 0.036(4) 0.009(3) -0.002(3) 0.004(3)
C230 0.046(4) 0.027(3) 0.034(4) 0.006(3) 0.010(3) -0.004(3)
C231 0.024(3) 0.036(3) 0.040(4) -0.001(3) 0.012(3) -0.005(2)
C232 0.033(3) 0.045(4) 0.033(4) -0.006(3) 0.008(3) 0.003(3)
C233 0.033(3) 0.037(4) 0.033(4) -0.008(3) 0.005(3) -0.011(3)

loop_
_atom_type_symbol
_atom_type_description
_atom_type_scat_dispersion_real
_atom_type_scat_dispersion_imag
_atom_type_scat_source
C C 0.0181 0.0091 'International Tables Vol C Tables 4.2.6.8 and 6.1.1.4'
H H 0.0000 0.0000 'International Tables Vol C Tables 4.2.6.8 and 6.1.1.4'
Ti Ti 0.2191 1.8069 'International Tables Vol C Tables 4.2.6.8 and 6.1.1.4'
Zr Zr -0.1862 2.2449 'International Tables Vol C Tables 4.2.6.8 and 6.1.1.4'
O O 0.0492 0.0322 'International Tables Vol C Tables 4.2.6.8 and 6.1.1.4'

loop_
_geom_angle_atom_site_label_1
_geom_angle_atom_site_label_2
_geom_angle_atom_site_label_3
_geom_angle
O1 Zr1 C131 94.8(2)
O1 Zr1 C111 83.23(15)
C131 Zr1 C111 120.61(19)
O1 Zr1 C101 96.97(16)
C131 Zr1 C101 130.49(19)
C111 Zr1 C101 108.48(17)
O1 Zr1 C115 84.41(16)
C131 Zr1 C115 88.33(19)
C111 Zr1 C115 32.28(15)
C101 Zr1 C115 140.56(17)
O1 Zr1 C102 80.45(16)
C131 Zr1 C102 104.62(19)
C111 Zr1 C102 132.89(17)
C101 Zr1 C102 32.21(15)
C115 Zr1 C102 160.77(18)
O1 Zr1 C112 112.73(16)
C131 Zr1 C112 127.2(2)
C111 Zr1 C112 32.35(15)
C101 Zr1 C112 91.25(17)
C115 Zr1 C112 53.15(16)
C102 Zr1 C112 123.16(16)
O1 Zr1 C113 135.00(15)
C131 Zr1 C113 97.5(2)
C111 Zr1 C113 53.45(16)
C101 Zr1 C113 107.04(17)
C115 Zr1 C113 53.01(17)
C102 Zr1 C113 136.37(17)
C112 Zr1 C113 32.11(15)
O1 Zr1 C114 113.87(15)
C131 Zr1 C114 75.15(19)
C111 Zr1 C114 53.09(16)
C101 Zr1 C114 139.01(18)
C115 Zr1 C114 31.70(15)
C102 Zr1 C114 165.68(18)
C112 Zr1 C114 52.92(16)
C113 Zr1 C114 32.00(15)
O1 Zr1 C105 128.84(16)
C131 Zr1 C105 114.31(19)
C111 Zr1 C105 112.10(17)
C101 Zr1 C105 32.20(15)
C115 Zr1 C105 134.40(17)
C102 Zr1 C105 52.78(17)
C112 Zr1 C105 82.85(17)
C113 Zr1 C105 83.92(17)
C114 Zr1 C105 113.83(17)
O1 Zr1 C103 99.17(15)
C131 Zr1 C103 77.97(19)
C111 Zr1 C103 161.16(17)
C101 Zr1 C103 52.72(16)
C115 Zr1 C103 166.06(18)
C102 Zr1 C103 31.54(15)
C112 Zr1 C103 134.98(16)
C113 Zr1 C103 125.70(17)
C114 Zr1 C103 138.56(17)
C105 Zr1 C103 52.17(16)
O1 Zr1 C104 130.15(15)
C131 Zr1 C104 83.18(19)
C111 Zr1 C104 139.61(17)
C101 Zr1 C104 53.25(16)
C115 Zr1 C104 144.85(17)
C102 Zr1 C104 52.71(17)
C112 Zr1 C104 107.39(17)
C113 Zr1 C104 94.31(16)
C114 Zr1 C104 113.56(17)
C105 Zr1 C104 31.83(14)
C103 Zr1 C104 31.52(15)
O1 Ti1 C132 106.3(2)
O1 Ti1 C133 105.3(2)
C132 Ti1 C133 93.4(2)
O1 Ti1 C124 107.68(18)
C132 Ti1 C124 98.8(2)
C133 Ti1 C124 139.8(2)
O1 Ti1 C125 96.15(19)
C132 Ti1 C125 133.4(2)
C133 Ti1 C125 119.6(2)
C124 Ti1 C125 34.80(16)
O1 Ti1 C123 141.29(18)
C132 Ti1 C123 81.4(2)
C133 Ti1 C123 112.2(2)
C124 Ti1 C123 34.27(16)
C125 Ti1 C123 56.96(18)
O1 Ti1 C121 117.57(18)
C132 Ti1 C121 134.4(2)
C133 Ti1 C121 87.1(2)
C124 Ti1 C121 57.43(19)
C125 Ti1 C121 34.32(16)
C123 Ti1 C121 56.78(17)
O1 Ti1 C122 151.16(19)
C132 Ti1 C122 100.5(2)
C133 Ti1 C122 83.4(2)
C124 Ti1 C122 56.82(17)
C125 Ti1 C122 56.75(18)
C123 Ti1 C122 33.77(17)
C121 Ti1 C122 34.21(16)
Ti1 O1 Zr1 156.1(2)
C102 C101 C105 107.9(4)
C102 C101 C106 124.0(5)
C105 C101 C106 127.5(5)
C102 C101 Zr1 75.1(3)
C105 C101 Zr1 76.4(3)
C106 C101 Zr1 121.4(4)
C103 C102 C101 108.1(5)
C103 C102 C107 126.9(5)
C101 C102 C107 124.7(5)
C103 C102 Zr1 75.8(3)
C101 C102 Zr1 72.7(3)
C107 C102 Zr1 122.1(4)
C102 C103 C104 109.0(4)
C102 C103 C108 126.7(5)
C104 C103 C108 123.7(5)
C102 C103 Zr1 72.7(3)
C104 C103 Zr1 74.3(3)
C108 C103 Zr1 126.1(4)
C103 C104 C105 107.2(4)
C103 C104 C109 126.0(5)
C105 C104 C109 126.1(5)
C103 C104 Zr1 74.2(3)
C105 C104 Zr1 73.8(3)
C109 C104 Zr1 125.0(4)
C101 C105 C104 107.8(4)
C101 C105 C110 124.6(5)
C104 C105 C110 125.6(5)
C101 C105 Zr1 71.4(3)
C104 C105 Zr1 74.4(3)
C110 C105 Zr1 132.7(4)
C115 C111 C112 108.0(4)
C115 C111 C116 126.6(5)
C112 C111 C116 125.3(5)
C115 C111 Zr1 74.9(3)
C112 C111 Zr1 75.4(3)
C116 C111 Zr1 118.3(4)
C111 C112 C113 107.8(4)
C111 C112 C117 124.8(5)
C113 C112 C117 126.5(5)
C111 C112 Zr1 72.2(3)
C113 C112 Zr1 74.4(3)
C117 C112 Zr1 127.8(4)
C112 C113 C114 107.5(4)
C112 C113 C118 127.7(5)
C114 C113 C118 123.3(5)
C112 C113 Zr1 73.5(3)
C114 C113 Zr1 74.3(3)
C118 C113 Zr1 128.8(4)
C115 C114 C113 108.2(4)
C115 C114 C119 126.2(5)
C113 C114 C119 124.7(5)
C115 C114 Zr1 72.8(3)
C113 C114 Zr1 73.7(3)
C119 C114 Zr1 127.8(4)
C114 C115 C111 108.5(4)
C114 C115 C120 126.2(5)
C111 C115 C120 125.2(5)
C114 C115 Zr1 75.5(3)
C111 C115 Zr1 72.8(3)
C120 C115 Zr1 120.8(4)
C125 C121 C122 106.9(4)
C125 C121 C126 128.5(5)
C122 C121 C126 124.4(5)
C125 C121 Ti1 71.2(3)
C122 C121 Ti1 73.1(3)
C126 C121 Ti1 124.0(4)
C123 C122 C121 108.6(4)
C123 C122 C127 125.3(4)
C121 C122 C127 125.9(5)
C123 C122 Ti1 72.8(3)
C121 C122 Ti1 72.6(3)
C127 C122 Ti1 125.1(4)
C122 C123 C124 108.2(4)
C122 C123 C128 126.2(4)
C124 C123 C128 125.1(5)
C122 C123 Ti1 73.5(3)
C124 C123 Ti1 71.2(3)
C128 C123 Ti1 127.0(4)
C123 C124 C125 107.6(4)
C123 C124 C129 124.3(5)
C125 C124 C129 127.7(5)
C123 C124 Ti1 74.6(3)
C125 C124 Ti1 72.7(3)
C129 C124 Ti1 123.8(4)
C121 C125 C124 108.6(4)
C121 C125 C130 125.3(5)
C124 C125 C130 126.0(5)
C121 C125 Ti1 74.5(3)
C124 C125 Ti1 72.5(3)
C130 C125 Ti1 121.7(4)
O2 Zr2 C231 94.8(2)
O2 Zr2 C204 95.53(17)
C231 Zr2 C204 129.95(18)
O2 Zr2 C211 83.45(16)
C231 Zr2 C211 119.27(18)
C204 Zr2 C211 110.51(17)
O2 Zr2 C215 86.24(15)
C231 Zr2 C215 87.12(18)
C204 Zr2 C215 142.34(17)
C211 Zr2 C215 32.16(15)
O2 Zr2 C212 111.72(16)
C231 Zr2 C212 128.01(18)
C204 Zr2 C212 92.31(17)
C211 Zr2 C212 32.03(15)
C215 Zr2 C212 53.03(16)
O2 Zr2 C203 127.28(16)
C231 Zr2 C203 115.14(19)
C204 Zr2 C203 31.97(15)
C211 Zr2 C203 113.12(17)
C215 Zr2 C203 134.48(17)
C212 Zr2 C203 83.63(17)
O2 Zr2 C205 79.78(16)
C231 Zr2 C205 103.01(18)
C204 Zr2 C205 32.53(15)
C211 Zr2 C205 135.54(17)
C215 Zr2 C205 163.30(17)
C212 Zr2 C205 124.57(17)
C203 Zr2 C205 52.76(16)
O2 Zr2 C213 135.68(16)
C231 Zr2 C213 98.88(19)
C204 Zr2 C213 106.88(17)
C211 Zr2 C213 53.15(17)
C215 Zr2 C213 52.90(17)
C212 Zr2 C213 32.21(15)
C203 Zr2 C213 83.52(16)
C205 Zr2 C213 136.10(17)
O2 Zr2 C202 130.32(15)
C231 Zr2 C202 83.64(19)
C204 Zr2 C202 53.36(16)
C211 Zr2 C202 139.64(17)
C215 Zr2 C202 142.83(17)
C212 Zr2 C202 107.61(17)
C203 Zr2 C202 31.91(15)
C205 Zr2 C202 52.84(17)
C213 Zr2 C202 93.13(17)
O2 Zr2 C214 116.31(16)
C231 Zr2 C214 75.67(18)
C204 Zr2 C214 138.57(18)
C211 Zr2 C214 52.76(17)
C215 Zr2 C214 31.72(15)
C212 Zr2 C214 52.70(16)
C203 Zr2 C214 112.76(17)
C205 Zr2 C214 163.87(17)
C213 Zr2 C214 31.70(15)
C202 Zr2 C214 111.32(18)
O2 Zr2 C201 99.43(16)
C231 Zr2 C201 76.99(18)
C204 Zr2 C201 53.02(16)
C211 Zr2 C201 163.37(16)
C215 Zr2 C201 163.48(17)
C212 Zr2 C201 135.83(17)
C203 Zr2 C201 52.32(16)
C205 Zr2 C201 31.54(15)
C213 Zr2 C201 124.67(17)
C202 Zr2 C201 31.73(15)
C214 Zr2 C201 136.22(17)
O2 Ti2 C232 105.6(2)
O2 Ti2 C233 106.3(2)
C232 Ti2 C233 93.9(2)
O2 Ti2 C221 95.1(2)
C232 Ti2 C221 130.2(2)
C233 Ti2 C221 123.3(2)
O2 Ti2 C225 108.84(18)
C232 Ti2 C225 95.8(2)
C233 Ti2 C225 139.3(2)
C221 Ti2 C225 34.33(15)
O2 Ti2 C224 142.96(19)
C232 Ti2 C224 81.3(2)
C233 Ti2 C224 109.5(2)
C221 Ti2 C224 57.04(18)
C225 Ti2 C224 34.41(16)
O2 Ti2 C222 114.79(19)
C232 Ti2 C222 136.6(2)
C233 Ti2 C222 89.7(2)
C221 Ti2 C222 34.49(16)
C225 Ti2 C222 57.15(18)
C224 Ti2 C222 56.95(17)
O2 Ti2 C223 148.89(19)
C232 Ti2 C223 103.4(2)
C233 Ti2 C223 82.4(2)
C221 Ti2 C223 57.01(18)
C225 Ti2 C223 56.91(17)
C224 Ti2 C223 34.03(17)
C222 Ti2 C223 34.30(15)
Ti2 O2 Zr2 155.7(3)
C205 C201 C202 108.7(5)
C205 C201 C206 126.9(5)
C202 C201 C206 123.8(5)
C205 C201 Zr2 73.1(3)
C202 C201 Zr2 73.6(3)
C206 C201 Zr2 126.3(4)
C203 C202 C201 107.0(4)
C203 C202 C207 127.1(5)
C201 C202 C207 125.2(5)
C203 C202 Zr2 73.4(3)
C201 C202 Zr2 74.6(3)
C207 C202 Zr2 125.0(4)
C204 C203 C202 108.9(4)
C204 C203 C208 124.8(5)
C202 C203 C208 124.1(5)
C204 C203 Zr2 72.2(3)
C202 C203 Zr2 74.7(3)
C208 C203 Zr2 132.6(4)
C203 C204 C205 107.6(4)
C203 C204 C209 127.8(5)
C205 C204 C209 124.1(5)
C203 C204 Zr2 75.9(3)
C205 C204 Zr2 75.6(3)
C209 C204 Zr2 121.0(3)
C201 C205 C204 107.7(5)
C201 C205 C210 127.2(5)
C204 C205 C210 124.8(5)
C201 C205 Zr2 75.4(3)
C204 C205 Zr2 71.9(3)
C210 C205 Zr2 122.9(4)
C212 C211 C215 108.2(4)
C212 C211 C216 124.7(5)
C215 C211 C216 127.0(5)
C212 C211 Zr2 74.7(3)
C215 C211 Zr2 74.4(3)
C216 C211 Zr2 119.5(4)
C211 C212 C213 107.8(4)
C211 C212 C217 124.9(5)
C213 C212 C217 126.3(5)
C211 C212 Zr2 73.2(3)
C213 C212 Zr2 74.3(3)
C217 C212 Zr2 127.0(4)
C214 C213 C212 107.6(4)
C214 C213 C218 122.8(5)
C212 C213 C218 127.8(5)
C214 C213 Zr2 74.8(3)
C212 C213 Zr2 73.5(3)
C218 C213 Zr2 129.4(4)
C215 C214 C213 108.4(4)
C215 C214 C219 126.4(5)
C213 C214 C219 124.5(5)
C215 C214 Zr2 72.8(3)
C213 C214 Zr2 73.5(3)
C219 C214 Zr2 126.8(4)
C214 C215 C211 108.0(5)
C214 C215 C220 126.5(5)
C211 C215 C220 125.2(5)
C214 C215 Zr2 75.5(3)
C211 C215 Zr2 73.4(3)
C220 C215 Zr2 121.8(4)
C225 C221 C222 108.6(4)
C225 C221 C226 126.7(4)
C222 C221 C226 124.6(4)
C225 C221 Ti2 72.9(3)
C222 C221 Ti2 74.2(3)
C226 C221 Ti2 122.1(4)
C221 C222 C223 107.3(4)
C221 C222 C227 128.3(5)
C223 C222 C227 124.3(4)
C221 C222 Ti2 71.3(3)
C223 C222 Ti2 73.6(3)
C227 C222 Ti2 124.2(4)
C224 C223 C222 107.7(4)
C224 C223 C228 126.5(4)
C222 C223 C228 125.7(4)
C224 C223 Ti2 71.8(3)
C222 C223 Ti2 72.1(3)
C228 C223 Ti2 124.7(4)
C225 C224 C223 108.3(4)
C225 C224 C229 125.8(5)
C223 C224 C229 125.1(5)
C225 C224 Ti2 71.9(3)
C223 C224 Ti2 74.2(3)
C229 C224 Ti2 127.7(4)
C221 C225 C224 108.2(4)
C221 C225 C230 128.6(5)
C224 C225 C230 123.2(5)
C221 C225 Ti2 72.7(3)
C224 C225 Ti2 73.7(3)
C230 C225 Ti2 121.7(4)

loop_
_geom_bond_atom_site_label_1
_geom_bond_atom_site_label_2
_geom_bond_distance
Zr1 O1 2.022(4)
Zr1 C131 2.295(6)
Zr1 C111 2.535(5)
Zr1 C101 2.541(5)
Zr1 C115 2.561(5)
Zr1 C102 2.572(6)
Zr1 C112 2.576(5)
Zr1 C113 2.587(5)
Zr1 C114 2.595(5)
Zr1 C105 2.607(5)
Zr1 C103 2.612(5)
Zr1 C104 2.614(5)
Ti1 O1 1.816(4)
Ti1 C132 2.120(6)
Ti1 C133 2.123(6)
Ti1 C124 2.388(5)
Ti1 C125 2.391(6)
Ti1 C123 2.432(5)
Ti1 C121 2.434(5)
Ti1 C122 2.441(5)
C101 C102 1.419(7)
C101 C105 1.429(7)
C101 C106 1.502(6)
C102 C103 1.409(7)
C102 C107 1.491(7)
C103 C104 1.419(7)
C103 C108 1.503(6)
C104 C105 1.431(7)
C104 C109 1.493(7)
C105 C110 1.505(6)
C111 C115 1.417(7)
C111 C112 1.424(7)
C111 C116 1.494(6)
C112 C113 1.428(7)
C112 C117 1.493(6)
C113 C114 1.428(6)
C113 C118 1.496(7)
C114 C115 1.408(7)
C114 C119 1.487(7)
C115 C120 1.490(7)
C121 C125 1.424(6)
C121 C122 1.434(7)
C121 C126 1.491(7)
C122 C123 1.416(7)
C122 C127 1.506(7)
C123 C124 1.421(6)
C123 C128 1.499(7)
C124 C125 1.429(6)
C124 C129 1.489(7)
C125 C130 1.499(7)
Zr2 O2 2.030(4)
Zr2 C231 2.291(6)
Zr2 C204 2.536(5)
Zr2 C211 2.561(5)
Zr2 C215 2.574(5)
Zr2 C212 2.581(5)
Zr2 C203 2.583(5)
Zr2 C205 2.584(6)
Zr2 C213 2.592(5)
Zr2 C202 2.600(5)
Zr2 C214 2.608(5)
Zr2 C201 2.612(5)
Ti2 O2 1.807(4)
Ti2 C232 2.126(6)
Ti2 C233 2.136(6)
Ti2 C221 2.390(6)
Ti2 C225 2.392(5)
Ti2 C224 2.416(5)
Ti2 C222 2.428(5)
Ti2 C223 2.447(5)
C201 C205 1.412(7)
C201 C202 1.425(7)
C201 C206 1.506(7)
C202 C203 1.425(7)
C202 C207 1.492(6)
C203 C204 1.410(7)
C203 C208 1.499(6)
C204 C205 1.435(7)
C204 C209 1.498(6)
C205 C210 1.491(7)
C211 C212 1.419(7)
C211 C215 1.422(7)
C211 C216 1.489(7)
C212 C213 1.435(7)
C212 C217 1.492(6)
C213 C214 1.420(7)
C213 C218 1.493(7)
C214 C215 1.416(7)
C214 C219 1.491(7)
C215 C220 1.489(6)
C221 C225 1.411(6)
C221 C222 1.429(6)
C221 C226 1.508(7)
C222 C223 1.437(6)
C222 C227 1.498(6)
C223 C224 1.423(7)
C223 C228 1.501(6)
C224 C225 1.422(6)
C224 C229 1.494(6)
C225 C230 1.491(6)
